data_7223428
loop_
_publ_author_name
'Zhou, Meisu'
'Yang, Qiaokun'
'Tong, Hongbo'

_publ_section_title
;
 Organoamido zirconium(IV) and titanium(IV) complexes and their catalysis
 towards ethylene polymerization
;
_journal_name_full 'RSC Adv.'
_journal_paper_doi 10.1039/C5RA20868H
_journal_year 2015
_chemical_formula_sum 'C20 H29 Cl2 N3 Ti'
_chemical_formula_weight 430.26
_chemical_name_systematic
; 
 ? 
;
_space_group_IT_number 14
_symmetry_cell_setting monoclinic
_symmetry_space_group_name_Hall '-P 2yn'
_symmetry_space_group_name_H-M 'P 1 21/n 1'
_atom_sites_solution_hydrogens geom
_atom_sites_solution_primary direct
_atom_sites_solution_secondary difmap
_audit_creation_method SHELXL-97
_audit_update_record
;
2015-09-15 deposited with the CCDC.
2015-12-02 downloaded from the CCDC.
;
_cell_angle_alpha 90.00
_cell_angle_beta 100.41(7)
_cell_angle_gamma 90.00
_cell_formula_units_Z 4
_cell_length_a 8.966(9)
_cell_length_b 14.723(17)
_cell_length_c 16.566(17)
_cell_measurement_reflns_used 1198
_cell_measurement_temperature 213(2)
_cell_measurement_theta_max 20.7515
_cell_measurement_theta_min 2.41
_cell_volume 2151(4)
_computing_cell_refinement SAINT
_computing_data_collection SMART
_computing_data_reduction SAINT
_computing_molecular_graphics SHELXTL
_computing_publication_material SHELXTL
_computing_structure_refinement 'SHELXL-97 (Sheldrick, 1997)'
_computing_structure_solution 'SHELXS-97 (Sheldrick, 1990)'
_diffrn_ambient_temperature 213(2)
_diffrn_measured_fraction_theta_full 0.993
_diffrn_measured_fraction_theta_max 0.993
_diffrn_measurement_device_type 'ccd area scan'
_diffrn_measurement_method \w
_diffrn_radiation_monochromator graphite
_diffrn_radiation_source 'fine-focus sealed tube'
_diffrn_radiation_type MoK\a
_diffrn_radiation_wavelength 0.71073
_diffrn_reflns_av_R_equivalents 0.0660
_diffrn_reflns_av_sigmaI/netI 0.0901
_diffrn_reflns_limit_h_max 10
_diffrn_reflns_limit_h_min -6
_diffrn_reflns_limit_k_max 17
_diffrn_reflns_limit_k_min -15
_diffrn_reflns_limit_l_max 18
_diffrn_reflns_limit_l_min -19
_diffrn_reflns_number 8727
_diffrn_reflns_theta_full 25.01
_diffrn_reflns_theta_max 25.01
_diffrn_reflns_theta_min 1.86
_exptl_absorpt_coefficient_mu 0.655
_exptl_absorpt_correction_T_max 0.8801
_exptl_absorpt_correction_T_min 0.8277
_exptl_absorpt_correction_type multi-scan
_exptl_absorpt_process_details sadabs
_exptl_crystal_colour red
_exptl_crystal_density_diffrn 1.329
_exptl_crystal_density_method 'not measured'
_exptl_crystal_description block
_exptl_crystal_F_000 904
_exptl_crystal_size_max 0.30
_exptl_crystal_size_mid 0.20
_exptl_crystal_size_min 0.20
_refine_diff_density_max 0.473
_refine_diff_density_min -0.595
_refine_diff_density_rms 0.123
_refine_ls_extinction_method none
_refine_ls_goodness_of_fit_ref 1.356
_refine_ls_hydrogen_treatment constr
_refine_ls_matrix_type full
_refine_ls_number_parameters 241
_refine_ls_number_reflns 3773
_refine_ls_number_restraints 0
_refine_ls_restrained_S_all 1.356
_refine_ls_R_factor_all 0.1294
_refine_ls_R_factor_gt 0.1122
_refine_ls_shift/su_max 0.000
_refine_ls_shift/su_mean 0.000
_refine_ls_structure_factor_coef Fsqd
_refine_ls_weighting_details 'calc w=1/[\s^2^(Fo^2^)+(0.0699P)^2^+6.4801P] where P=(Fo^2^+2Fc^2^)/3'
_refine_ls_weighting_scheme calc
_refine_ls_wR_factor_gt 0.2322
_refine_ls_wR_factor_ref 0.2397
_reflns_number_gt 3252
_reflns_number_total 3773
_reflns_threshold_expression >2sigma(I)
_cod_data_source_file c5ra20868h1.cif
_cod_data_source_block s602p
_cod_depositor_comments
;
The following automatic conversions were performed:

'_symmetry_cell_setting' value 'Monoclinic' changed to 'monoclinic'
according to
/usr/data/users/saulius/crontab/automatic-downloads/rss-feeds/RSC/lib/dictionaries/cif_core.dic
dictionary named 'cif_core.dic' version 2.4.2 from 2011-04-26.

Automatic conversion script
Id: cif_fix_values 4268 2015-11-12 08:31:59Z antanas 
;
_cod_original_sg_symbol_H-M P2(1)/n
_cod_database_code 7223428

loop_
_symmetry_equiv_pos_as_xyz
'x, y, z'
'-x+1/2, y+1/2, -z+1/2'
'-x, -y, -z'
'x-1/2, -y-1/2, z-1/2'

loop_
_atom_site_label
_atom_site_type_symbol
_atom_site_fract_x
_atom_site_fract_y
_atom_site_fract_z
_atom_site_U_iso_or_equiv
_atom_site_adp_type
_atom_site_occupancy
_atom_site_symmetry_multiplicity
_atom_site_calc_flag
_atom_site_refinement_flags
Ti Ti 0.87148(13) 0.15951(9) 0.16253(8) 0.0198(4) Uani 1 1 d .
Cl1 Cl 0.8278(2) 0.24144(15) 0.04285(12) 0.0378(6) Uani 1 1 d .
Cl2 Cl 1.0527(2) 0.05429(14) 0.13775(15) 0.0446(6) Uani 1 1 d .
N1 N 0.4453(6) 0.0932(4) 0.1565(3) 0.0203(13) Uani 1 1 d .
H1 H 0.3578 0.0745 0.1323 0.024 Uiso 1 1 calc R
N2 N 0.5534(7) -0.0312(4) 0.1051(4) 0.0249(14) Uani 1 1 d .
N3 N 0.7047(6) 0.0931(4) 0.1539(3) 0.0208(13) Uani 1 1 d .
C1 C 0.4539(7) 0.1682(5) 0.2134(4) 0.0186(15) Uani 1 1 d .
C2 C 0.4434(7) 0.2572(5) 0.1844(4) 0.0189(15) Uani 1 1 d .
C3 C 0.4461(8) 0.3261(5) 0.2419(4) 0.0231(16) Uani 1 1 d .
H3 H 0.4403 0.3863 0.2245 0.028 Uiso 1 1 calc R
C4 C 0.4571(7) 0.3073(5) 0.3243(4) 0.0226(16) Uani 1 1 d .
H4 H 0.4585 0.3548 0.3615 0.027 Uiso 1 1 calc R
C5 C 0.4661(8) 0.2189(5) 0.3522(4) 0.0269(17) Uani 1 1 d .
H5 H 0.4725 0.2075 0.4079 0.032 Uiso 1 1 calc R
C6 C 0.4657(7) 0.1458(5) 0.2975(4) 0.0219(16) Uani 1 1 d .
C7 C 0.4771(8) 0.0491(5) 0.3301(4) 0.0260(17) Uani 1 1 d .
H7 H 0.4604 0.0082 0.2826 0.031 Uiso 1 1 calc R
C8 C 0.3547(13) 0.0300(7) 0.3794(8) 0.085(4) Uani 1 1 d .
H8A H 0.3661 0.0703 0.4256 0.128 Uiso 1 1 calc R
H8B H 0.3631 -0.0317 0.3984 0.128 Uiso 1 1 calc R
H8C H 0.2571 0.0391 0.3455 0.128 Uiso 1 1 calc R
C9 C 0.6314(11) 0.0276(7) 0.3796(6) 0.059(3) Uani 1 1 d .
H9A H 0.7074 0.0377 0.3465 0.089 Uiso 1 1 calc R
H9B H 0.6342 -0.0347 0.3967 0.089 Uiso 1 1 calc R
H9C H 0.6508 0.0662 0.4270 0.089 Uiso 1 1 calc R
C10 C 0.4273(8) 0.2758(5) 0.0924(4) 0.0252(16) Uani 1 1 d .
H10 H 0.4875 0.2301 0.0695 0.030 Uiso 1 1 calc R
C11 C 0.2604(8) 0.2639(5) 0.0499(5) 0.0300(18) Uani 1 1 d .
H11A H 0.2269 0.2037 0.0599 0.045 Uiso 1 1 calc R
H11B H 0.2520 0.2732 -0.0081 0.045 Uiso 1 1 calc R
H11C H 0.1984 0.3075 0.0716 0.045 Uiso 1 1 calc R
C12 C 0.4847(9) 0.3697(6) 0.0720(5) 0.038(2) Uani 1 1 d .
H12A H 0.4263 0.4159 0.0929 0.057 Uiso 1 1 calc R
H12B H 0.4741 0.3760 0.0136 0.057 Uiso 1 1 calc R
H12C H 0.5895 0.3759 0.0969 0.057 Uiso 1 1 calc R
C13 C 0.5708(7) 0.0517(5) 0.1402(4) 0.0199(15) Uani 1 1 d .
C14 C 0.4094(8) -0.0814(5) 0.0921(5) 0.0306(18) Uani 1 1 d .
H14A H 0.3656 -0.0781 0.1407 0.046 Uiso 1 1 calc R
H14B H 0.4278 -0.1438 0.0801 0.046 Uiso 1 1 calc R
H14C H 0.3409 -0.0551 0.0469 0.046 Uiso 1 1 calc R
C15 C 0.6846(9) -0.0765(5) 0.0815(5) 0.0336(19) Uani 1 1 d .
H15A H 0.7722 -0.0382 0.0950 0.050 Uiso 1 1 calc R
H15B H 0.6646 -0.0881 0.0235 0.050 Uiso 1 1 calc R
H15C H 0.7029 -0.1330 0.1106 0.050 Uiso 1 1 calc R
C16 C 1.0750(9) 0.2164(6) 0.2643(5) 0.042(2) Uani 1 1 d .
H16 H 1.1821 0.1995 0.2702 0.050 Uiso 1 1 calc R
C17 C 1.0079(9) 0.2913(6) 0.2240(5) 0.039(2) Uani 1 1 d .
H17 H 1.0584 0.3369 0.1952 0.047 Uiso 1 1 calc R
C18 C 0.8574(9) 0.2949(6) 0.2366(5) 0.036(2) Uani 1 1 d .
H18 H 0.7865 0.3448 0.2194 0.043 Uiso 1 1 calc R
C19 C 0.8325(8) 0.2241(5) 0.2864(4) 0.0286(18) Uani 1 1 d .
H19 H 0.7429 0.2157 0.3118 0.034 Uiso 1 1 calc R
C20 C 0.9655(10) 0.1728(6) 0.3025(5) 0.038(2) Uani 1 1 d .
H20 H 0.9852 0.1223 0.3415 0.046 Uiso 1 1 calc R

loop_
_atom_site_aniso_label
_atom_site_aniso_U_11
_atom_site_aniso_U_22
_atom_site_aniso_U_33
_atom_site_aniso_U_23
_atom_site_aniso_U_13
_atom_site_aniso_U_12
Ti 0.0147(6) 0.0210(7) 0.0249(7) -0.0039(6) 0.0069(5) -0.0023(5)
Cl1 0.0418(12) 0.0454(13) 0.0272(10) 0.0043(9) 0.0087(9) -0.0096(9)
Cl2 0.0280(11) 0.0290(11) 0.0817(17) -0.0152(11) 0.0232(11) -0.0008(9)
N1 0.017(3) 0.019(3) 0.023(3) 0.000(2) 0.000(2) -0.005(2)
N2 0.026(3) 0.023(3) 0.025(3) -0.010(3) 0.002(3) -0.003(3)
N3 0.021(3) 0.019(3) 0.025(3) -0.002(3) 0.010(2) 0.001(2)
C1 0.012(3) 0.020(4) 0.022(4) -0.004(3) -0.001(3) 0.000(3)
C2 0.010(3) 0.025(4) 0.022(4) 0.003(3) 0.003(3) 0.000(3)
C3 0.024(4) 0.014(4) 0.032(4) 0.001(3) 0.007(3) 0.000(3)
C4 0.018(4) 0.022(4) 0.027(4) -0.008(3) 0.002(3) -0.004(3)
C5 0.020(4) 0.038(5) 0.023(4) -0.005(3) 0.004(3) 0.000(3)
C6 0.014(3) 0.026(4) 0.025(4) -0.005(3) 0.002(3) -0.003(3)
C7 0.031(4) 0.024(4) 0.023(4) 0.001(3) 0.005(3) -0.008(3)
C8 0.084(9) 0.044(7) 0.145(12) 0.058(7) 0.065(8) 0.016(6)
C9 0.053(6) 0.046(6) 0.070(7) 0.007(5) -0.014(5) 0.002(5)
C10 0.024(4) 0.027(4) 0.026(4) 0.000(3) 0.007(3) 0.003(3)
C11 0.032(4) 0.028(4) 0.026(4) 0.003(3) -0.004(3) 0.008(3)
C12 0.037(5) 0.037(5) 0.041(5) 0.015(4) 0.010(4) 0.005(4)
C13 0.021(4) 0.017(4) 0.023(4) 0.007(3) 0.005(3) 0.005(3)
C14 0.038(5) 0.016(4) 0.035(4) -0.003(3) -0.003(4) -0.008(3)
C15 0.044(5) 0.022(4) 0.036(5) -0.007(4) 0.010(4) 0.006(3)
C16 0.018(4) 0.060(6) 0.042(5) -0.022(5) -0.006(4) 0.002(4)
C17 0.040(5) 0.036(5) 0.042(5) -0.016(4) 0.013(4) -0.021(4)
C18 0.029(4) 0.037(5) 0.038(5) -0.017(4) -0.002(4) 0.003(4)
C19 0.021(4) 0.038(5) 0.030(4) -0.016(4) 0.013(3) -0.008(3)
C20 0.046(5) 0.034(5) 0.032(5) 0.000(4) 0.000(4) -0.003(4)

loop_
_atom_type_symbol
_atom_type_description
_atom_type_scat_dispersion_real
_atom_type_scat_dispersion_imag
_atom_type_scat_source
C C 0.0033 0.0016 'International Tables Vol C Tables 4.2.6.8 and 6.1.1.4'
H H 0.0000 0.0000 'International Tables Vol C Tables 4.2.6.8 and 6.1.1.4'
N N 0.0061 0.0033 'International Tables Vol C Tables 4.2.6.8 and 6.1.1.4'
Cl Cl 0.1484 0.1585 'International Tables Vol C Tables 4.2.6.8 and 6.1.1.4'
Ti Ti 0.2776 0.4457 'International Tables Vol C Tables 4.2.6.8 and 6.1.1.4'

loop_
_geom_angle_atom_site_label_1
_geom_angle_atom_site_label_2
_geom_angle_atom_site_label_3
_geom_angle
N3 Ti Cl1 102.2(2)
N3 Ti C20 106.0(3)
Cl1 Ti C20 142.3(2)
N3 Ti Cl2 102.9(2)
Cl1 Ti Cl2 102.27(11)
C20 Ti Cl2 95.3(2)
N3 Ti C19 92.1(3)
Cl1 Ti C19 121.0(2)
C20 Ti C19 34.7(3)
Cl2 Ti C19 129.9(2)
N3 Ti C18 112.7(3)
Cl1 Ti C18 89.3(2)
C20 Ti C18 56.9(3)
Cl2 Ti C18 139.2(2)
C19 Ti C18 34.0(3)
N3 Ti C16 140.6(3)
Cl1 Ti C16 114.4(3)
C20 Ti C16 34.7(3)
Cl2 Ti C16 83.7(2)
C19 Ti C16 57.2(3)
C18 Ti C16 56.2(3)
N3 Ti C17 146.4(3)
Cl1 Ti C17 86.3(2)
C20 Ti C17 56.5(3)
Cl2 Ti C17 106.9(2)
C19 Ti C17 56.7(3)
C18 Ti C17 34.2(3)
C16 Ti C17 33.1(3)
C13 N1 C1 121.9(6)
C13 N1 H1 119.0
C1 N1 H1 119.0
C13 N2 C15 119.4(6)
C13 N2 C14 123.3(6)
C15 N2 C14 117.2(6)
C13 N3 Ti 172.2(5)
C2 C1 C6 123.2(6)
C2 C1 N1 120.0(6)
C6 C1 N1 116.7(6)
C3 C2 C1 117.3(6)
C3 C2 C10 122.7(6)
C1 C2 C10 120.0(6)
C4 C3 C2 121.4(7)
C4 C3 H3 119.3
C2 C3 H3 119.3
C3 C4 C5 120.7(7)
C3 C4 H4 119.6
C5 C4 H4 119.6
C4 C5 C6 120.9(7)
C4 C5 H5 119.5
C6 C5 H5 119.5
C5 C6 C1 116.5(7)
C5 C6 C7 119.8(6)
C1 C6 C7 123.7(6)
C8 C7 C9 110.6(8)
C8 C7 C6 111.0(7)
C9 C7 C6 112.7(6)
C8 C7 H7 107.4
C9 C7 H7 107.4
C6 C7 H7 107.4
C7 C8 H8A 109.5
C7 C8 H8B 109.5
H8A C8 H8B 109.5
C7 C8 H8C 109.5
H8A C8 H8C 109.5
H8B C8 H8C 109.5
C7 C9 H9A 109.5
C7 C9 H9B 109.5
H9A C9 H9B 109.5
C7 C9 H9C 109.5
H9A C9 H9C 109.5
H9B C9 H9C 109.5
C2 C10 C12 113.9(6)
C2 C10 C11 110.0(6)
C12 C10 C11 109.7(6)
C2 C10 H10 107.7
C12 C10 H10 107.7
C11 C10 H10 107.7
C10 C11 H11A 109.5
C10 C11 H11B 109.5
H11A C11 H11B 109.5
C10 C11 H11C 109.5
H11A C11 H11C 109.5
H11B C11 H11C 109.5
C10 C12 H12A 109.5
C10 C12 H12B 109.5
H12A C12 H12B 109.5
C10 C12 H12C 109.5
H12A C12 H12C 109.5
H12B C12 H12C 109.5
N3 C13 N2 121.3(6)
N3 C13 N1 121.2(6)
N2 C13 N1 117.4(6)
N2 C14 H14A 109.5
N2 C14 H14B 109.5
H14A C14 H14B 109.5
N2 C14 H14C 109.5
H14A C14 H14C 109.5
H14B C14 H14C 109.5
N2 C15 H15A 109.5
N2 C15 H15B 109.5
H15A C15 H15B 109.5
N2 C15 H15C 109.5
H15A C15 H15C 109.5
H15B C15 H15C 109.5
C17 C16 C20 107.7(7)
C17 C16 Ti 74.2(5)
C20 C16 Ti 69.8(5)
C17 C16 H16 126.0
C20 C16 H16 126.0
Ti C16 H16 126.0
C16 C17 C18 107.8(8)
C16 C17 Ti 72.8(5)
C18 C17 Ti 70.5(4)
C16 C17 H17 126.0
C18 C17 H17 126.0
Ti C17 H17 126.0
C19 C18 C17 109.1(8)
C19 C18 Ti 72.6(5)
C17 C18 Ti 75.4(5)
C19 C18 H18 125.2
C17 C18 H18 125.2
Ti C18 H18 125.2
C18 C19 C20 107.4(7)
C18 C19 Ti 73.5(4)
C20 C19 Ti 72.0(4)
C18 C19 H19 126.1
C20 C19 H19 126.1
Ti C19 H19 126.1
C19 C20 C16 107.9(8)
C19 C20 Ti 73.3(4)
C16 C20 Ti 75.4(5)
C19 C20 H20 125.6
C16 C20 H20 125.6
Ti C20 H20 125.6

loop_
_geom_bond_atom_site_label_1
_geom_bond_atom_site_label_2
_geom_bond_distance
Ti N3 1.771(6)
Ti Cl1 2.293(3)
Ti C20 2.328(8)
Ti Cl2 2.335(3)
Ti C19 2.344(7)
Ti C18 2.356(8)
Ti C16 2.401(8)
Ti C17 2.418(8)
N1 C13 1.350(8)
N1 C1 1.445(8)
N1 H1 0.8600
N2 C13 1.348(9)
N2 C15 1.466(9)
N2 C14 1.469(9)
N3 C13 1.329(9)
C1 C2 1.394(10)
C1 C6 1.416(10)
C2 C3 1.390(10)
C2 C10 1.530(10)
C3 C4 1.378(10)
C3 H3 0.9300
C4 C5 1.378(10)
C4 H4 0.9300
C5 C6 1.406(10)
C5 H5 0.9300
C6 C7 1.520(10)
C7 C8 1.508(12)
C7 C9 1.509(11)
C7 H7 0.9800
C8 H8A 0.9600
C8 H8B 0.9600
C8 H8C 0.9600
C9 H9A 0.9600
C9 H9B 0.9600
C9 H9C 0.9600
C10 C12 1.533(10)
C10 C11 1.544(10)
C10 H10 0.9800
C11 H11A 0.9600
C11 H11B 0.9600
C11 H11C 0.9600
C12 H12A 0.9600
C12 H12B 0.9600
C12 H12C 0.9600
C14 H14A 0.9600
C14 H14B 0.9600
C14 H14C 0.9600
C15 H15A 0.9600
C15 H15B 0.9600
C15 H15C 0.9600
C16 C17 1.371(12)
C16 C20 1.414(12)
C16 H16 0.9800
C17 C18 1.403(11)
C17 H17 0.9800
C18 C19 1.373(11)
C18 H18 0.9800
C19 C20 1.395(11)
C19 H19 0.9800
C20 H20 0.9800
